data_4304102
loop_
_publ_author_name
'Joanna K. Day'
'Christopher Bresner'
'Natalie D. Coombs'
'Ian A. Fallis'
'Li-Ling Ooi'
'Simon Aldridge'

_publ_section_title
;
Colorimetric Fluoride Ion Sensing by Polyborylated Ferrocenes: Structural
Influences on Thermodynamics and Kinetics
;
_journal_name_full 'Inorganic Chemistry'
_journal_page_first 793
_journal_page_last 804
_journal_paper_doi 10.1021/ic701494p
_journal_volume 47
_journal_year 2008
_chemical_absolute_configuration syn
_chemical_formula_moiety 'C1 F3 S1 O3'
_chemical_formula_sum 'C25 H21 B F3 Fe O5 S'
_chemical_formula_weight 557.14
_chemical_name_common sa0612
_chemical_name_systematic
;
 ?
;
_space_group_IT_number 4
_symmetry_cell_setting monoclinic
_symmetry_space_group_name_Hall 'P 2yb'
_symmetry_space_group_name_H-M 'P 1 21 1'
_atom_sites_solution_hydrogens geom
_atom_sites_solution_primary direct
_atom_sites_solution_secondary difmap
_audit_creation_method SHELXL-97
_cell_angle_alpha 90.00
_cell_angle_beta 107.115(2)
_cell_angle_gamma 90.00
_cell_formula_units_Z 2
_cell_length_a 10.1599(5)
_cell_length_b 9.4937(5)
_cell_length_c 12.7481(10)
_cell_measurement_reflns_used 7333
_cell_measurement_temperature 150(2)
_cell_measurement_theta_max 27.485
_cell_measurement_theta_min 2.753
_cell_volume 1175.17(13)
_computing_cell_refinement 'HKL Scalepack (Otwinowski & Minor 1997)'
_computing_data_collection 'Collect (Nonius BV, 1997-2000)'
_computing_data_reduction 'HKL Denzo and Scalepack (Otwinowski & Minor 1997'
_computing_molecular_graphics 'Ortep-3 for Windows (Farrugia, 1999)'
_computing_publication_material 'WinGX publication routines (Farrugia, 1999)'
_computing_structure_refinement 'SHELXL-97 (Sheldrick, 1997)'
_computing_structure_solution 'Sir-92 (A.Altomare et al. 1992)'
_diffrn_ambient_temperature 150(2)
_diffrn_detector_area_resol_mean 9
_diffrn_measured_fraction_theta_full 0.980
_diffrn_measured_fraction_theta_max 0.980
_diffrn_measurement_device_type KappaCCD
_diffrn_measurement_method CCD
_diffrn_radiation_monochromator graphite
_diffrn_radiation_source 'fine-focus sealed tube'
_diffrn_radiation_type MoK\a
_diffrn_radiation_wavelength 0.71073
_diffrn_reflns_av_R_equivalents 0.0944
_diffrn_reflns_av_sigmaI/netI 0.1171
_diffrn_reflns_limit_h_max 13
_diffrn_reflns_limit_h_min -13
_diffrn_reflns_limit_k_max 12
_diffrn_reflns_limit_k_min -11
_diffrn_reflns_limit_l_max 16
_diffrn_reflns_limit_l_min -12
_diffrn_reflns_number 7150
_diffrn_reflns_theta_full 27.54
_diffrn_reflns_theta_max 27.54
_diffrn_reflns_theta_min 3.00
_exptl_absorpt_coefficient_mu 0.791
_exptl_absorpt_correction_T_max 0.9805
_exptl_absorpt_correction_T_min 0.9076
_exptl_absorpt_correction_type multi-scan
_exptl_absorpt_process_details 'Sortav (Blessing,1995)'
_exptl_crystal_colour blue
_exptl_crystal_density_diffrn 1.575
_exptl_crystal_density_method 'not measured'
_exptl_crystal_description plate
_exptl_crystal_F_000 570
_exptl_crystal_size_max 0.13
_exptl_crystal_size_mid 0.13
_exptl_crystal_size_min 0.03
_refine_diff_density_max 0.565
_refine_diff_density_min -1.428
_refine_diff_density_rms 0.125
_refine_ls_abs_structure_details 'Flack H D (1983), Acta Cryst. A39, 876-881'
_refine_ls_abs_structure_Flack -0.04(3)
_refine_ls_extinction_method none
_refine_ls_goodness_of_fit_ref 1.045
_refine_ls_hydrogen_treatment constr
_refine_ls_matrix_type full
_refine_ls_number_parameters 325
_refine_ls_number_reflns 4777
_refine_ls_number_restraints 1
_refine_ls_restrained_S_all 1.045
_refine_ls_R_factor_all 0.1037
_refine_ls_R_factor_gt 0.0722
_refine_ls_shift/su_max 0.000
_refine_ls_shift/su_mean 0.000
_refine_ls_structure_factor_coef Fsqd
_refine_ls_weighting_details 'calc w=1/[\s^2^(Fo^2^)+(0.0865P)^2^+0.7728P] where P=(Fo^2^+2Fc^2^)/3'
_refine_ls_weighting_scheme calc
_refine_ls_wR_factor_gt 0.1653
_refine_ls_wR_factor_ref 0.1866
_reflns_number_gt 3563
_reflns_number_total 4777
_reflns_threshold_expression >2sigma(I)
_cod_data_source_file ic701494p-file010.cif
_cod_data_source_block sa0612
_cod_original_sg_symbol_H-M 'P 21'
_cod_database_code 4304102

loop_
_symmetry_equiv_pos_as_xyz
'x, y, z'
'-x, y+1/2, -z'

loop_
_atom_site_label
_atom_site_type_symbol
_atom_site_fract_x
_atom_site_fract_y
_atom_site_fract_z
_atom_site_U_iso_or_equiv
_atom_site_adp_type
_atom_site_occupancy
_atom_site_symmetry_multiplicity
_atom_site_calc_flag
_atom_site_refinement_flags
_atom_site_disorder_assembly
_atom_site_disorder_group
C5 C 0.0445(8) -0.0276(8) 0.1370(6) 0.0351(18) Uani 1 1 d . . .
H5 H -0.0344 -0.0840 0.1051 0.042 Uiso 1 1 calc R . .
C20 C 0.3475(8) 0.4661(7) -0.0456(6) 0.0284(17) Uani 1 1 d . . .
H20 H 0.3339 0.3701 -0.0304 0.034 Uiso 1 1 calc R . .
C24 C 0.3408(8) 0.7105(8) -0.0022(7) 0.0342(19) Uani 1 1 d . . .
H24 H 0.3242 0.7830 0.0437 0.041 Uiso 1 1 calc R . .
O5 O 0.2500(5) -0.0123(5) 0.7116(4) 0.0297(11) Uani 1 1 d . . .
C1 C 0.1937(7) 0.1653(8) 0.1816(5) 0.0244(15) Uani 1 1 d . . .
C2 C 0.2616(7) 0.0443(7) 0.2381(6) 0.0284(16) Uani 1 1 d . . .
H2 H 0.3530 0.0422 0.2861 0.034 Uiso 1 1 calc R . .
C3 C 0.1717(8) -0.0719(8) 0.2115(6) 0.0329(17) Uani 1 1 d . . .
H3 H 0.1926 -0.1648 0.2389 0.039 Uiso 1 1 calc R . .
C4 C 0.0602(8) 0.1185(7) 0.1202(6) 0.0319(18) Uani 1 1 d . . .
H4 H -0.0089 0.1771 0.0742 0.038 Uiso 1 1 calc R . .
C6 C 0.0771(11) 0.2277(9) 0.4072(7) 0.048(2) Uani 1 1 d . . .
H6 H 0.1131 0.3208 0.4151 0.058 Uiso 1 1 calc R . .
C7 C 0.1470(9) 0.1038(12) 0.4547(5) 0.047(2) Uani 1 1 d . . .
H7 H 0.2398 0.0989 0.4998 0.056 Uiso 1 1 calc R . .
C8 C 0.0553(9) -0.0118(9) 0.4238(7) 0.038(2) Uani 1 1 d . . .
H8 H 0.0750 -0.1074 0.4448 0.046 Uiso 1 1 calc R . .
C9 C -0.0690(8) 0.0410(7) 0.3569(6) 0.0330(18) Uani 1 1 d . . .
H9 H -0.1493 -0.0130 0.3240 0.040 Uiso 1 1 calc R . .
C10 C -0.0561(9) 0.1863(9) 0.3461(7) 0.038(2) Uani 1 1 d . . .
H10 H -0.1261 0.2473 0.3042 0.046 Uiso 1 1 calc R . .
C11 C 0.2741(7) 0.5367(7) 0.1205(5) 0.0249(15) Uani 1 1 d . . .
H11 H 0.2190 0.6171 0.1362 0.030 Uiso 1 1 calc R . .
C12 C 0.3974(6) 0.5042(6) 0.2268(5) 0.0198(13) Uani 1 1 d . . .
H12 H 0.4868 0.5087 0.2089 0.024 Uiso 1 1 calc R . .
C13 C 0.4018(6) 0.6031(7) 0.3213(5) 0.0228(14) Uani 1 1 d . . .
C14 C 0.5029(7) 0.7058(7) 0.3525(7) 0.0374(19) Uani 1 1 d . . .
H14 H 0.5712 0.7141 0.3155 0.045 Uiso 1 1 calc R . .
C15 C 0.5038(10) 0.7983(9) 0.4402(9) 0.059(3) Uani 1 1 d . . .
H15 H 0.5708 0.8708 0.4611 0.071 Uiso 1 1 calc R . .
C16 C 0.4055(10) 0.7813(10) 0.4946(7) 0.056(3) Uani 1 1 d . . .
H16 H 0.4084 0.8399 0.5556 0.067 Uiso 1 1 calc R . .
C17 C 0.3051(9) 0.6826(8) 0.4627(6) 0.040(2) Uani 1 1 d . . .
H17 H 0.2362 0.6741 0.4990 0.048 Uiso 1 1 calc R . .
C18 C 0.3049(6) 0.5949(9) 0.3764(5) 0.0277(14) Uani 1 1 d . . .
H18 H 0.2345 0.5259 0.3542 0.033 Uiso 1 1 calc R . .
C19 C 0.3209(6) 0.5726(8) 0.0211(5) 0.0250(13) Uani 1 1 d . . .
C21 C 0.3852(8) 0.7458(10) -0.0926(7) 0.042(2) Uani 1 1 d . . .
H21 H 0.3958 0.8418 -0.1094 0.051 Uiso 1 1 calc R . .
C22 C 0.4136(8) 0.6400(9) -0.1576(7) 0.0340(19) Uani 1 1 d . . .
H22 H 0.4466 0.6627 -0.2179 0.041 Uiso 1 1 calc R . .
C23 C 0.3935(9) 0.5013(10) -0.1337(7) 0.037(2) Uani 1 1 d . . .
H23 H 0.4117 0.4287 -0.1788 0.045 Uiso 1 1 calc R . .
B1 B 0.2540(8) 0.3157(8) 0.1808(6) 0.0258(17) Uani 1 1 d . . .
Fe1 Fe 0.08878(8) 0.08381(9) 0.28744(6) 0.0216(2) Uani 1 1 d . . .
O1 O 0.3714(5) 0.3612(4) 0.2543(4) 0.0279(11) Uani 1 1 d . . .
O2 O 0.1910(5) 0.4127(5) 0.1013(4) 0.0300(11) Uani 1 1 d . . .
C25 C 0.1431(7) 0.0679(9) 0.8610(5) 0.0337(17) Uani 1 1 d . . .
F1 F 0.2645(4) 0.0877(7) 0.9354(3) 0.0511(11) Uani 1 1 d . . .
F2 F 0.0535(6) 0.1588(5) 0.8832(4) 0.0511(13) Uani 1 1 d . . .
F3 F 0.1015(5) -0.0610(5) 0.8762(4) 0.0463(12) Uani 1 1 d . . .
O3 O 0.1965(7) 0.2330(6) 0.7201(5) 0.0494(16) Uani 1 1 d . . .
O4 O 0.0135(5) 0.0658(9) 0.6562(4) 0.0544(16) Uani 1 1 d . . .
S2 S 0.15179(15) 0.0913(2) 0.72102(12) 0.0268(3) Uani 1 1 d . . .

loop_
_atom_site_aniso_label
_atom_site_aniso_U_11
_atom_site_aniso_U_22
_atom_site_aniso_U_33
_atom_site_aniso_U_23
_atom_site_aniso_U_13
_atom_site_aniso_U_12
C5 0.044(5) 0.034(4) 0.025(4) -0.011(3) 0.007(3) 0.004(3)
C20 0.038(4) 0.017(3) 0.030(4) 0.000(3) 0.010(3) 0.003(3)
C24 0.036(4) 0.028(4) 0.035(4) 0.001(3) 0.004(4) 0.004(3)
O5 0.035(3) 0.034(3) 0.025(3) -0.004(2) 0.015(2) 0.006(2)
C1 0.028(4) 0.031(4) 0.012(3) -0.002(3) 0.003(3) 0.005(3)
C2 0.033(4) 0.033(4) 0.020(3) 0.001(3) 0.008(3) 0.011(3)
C3 0.049(5) 0.023(4) 0.028(4) -0.007(3) 0.014(4) 0.006(3)
C4 0.043(4) 0.038(5) 0.013(3) -0.002(3) 0.006(3) 0.003(3)
C6 0.074(7) 0.039(5) 0.046(5) -0.024(4) 0.041(5) -0.028(5)
C7 0.045(4) 0.079(7) 0.013(3) -0.001(4) 0.004(3) -0.014(5)
C8 0.050(5) 0.044(5) 0.029(4) 0.015(4) 0.025(4) 0.016(4)
C9 0.040(4) 0.035(4) 0.029(4) -0.001(3) 0.018(3) -0.008(3)
C10 0.043(5) 0.044(5) 0.036(4) 0.005(4) 0.025(4) 0.004(4)
C11 0.022(3) 0.026(3) 0.020(3) 0.004(2) -0.004(3) 0.008(3)
C12 0.021(3) 0.019(3) 0.016(3) -0.004(2) -0.001(3) 0.001(3)
C13 0.026(3) 0.017(3) 0.020(3) -0.002(3) -0.003(2) 0.005(3)
C14 0.019(4) 0.034(4) 0.049(5) 0.002(4) -0.005(4) -0.002(3)
C15 0.042(5) 0.040(5) 0.072(7) -0.024(5) -0.020(5) 0.001(4)
C16 0.057(6) 0.060(6) 0.034(5) -0.014(4) -0.011(5) 0.027(5)
C17 0.052(5) 0.041(5) 0.029(4) 0.005(4) 0.017(4) 0.019(4)
C18 0.030(3) 0.025(3) 0.029(3) 0.007(4) 0.010(3) 0.010(4)
C19 0.019(3) 0.025(3) 0.026(3) 0.004(3) 0.000(2) 0.003(3)
C21 0.034(5) 0.045(5) 0.044(5) 0.022(4) 0.003(4) -0.005(4)
C22 0.029(4) 0.049(5) 0.026(4) 0.010(3) 0.012(3) -0.001(3)
C23 0.040(5) 0.044(5) 0.027(4) 0.000(4) 0.010(4) 0.001(4)
B1 0.027(4) 0.034(4) 0.020(4) 0.001(3) 0.011(3) 0.006(3)
Fe1 0.0255(4) 0.0238(4) 0.0138(4) -0.0003(5) 0.0031(3) -0.0002(5)
O1 0.035(3) 0.016(2) 0.025(2) 0.0009(19) -0.004(2) 0.0020(19)
O2 0.025(3) 0.035(3) 0.027(3) 0.009(2) 0.003(2) -0.004(2)
C25 0.040(4) 0.031(4) 0.031(3) 0.000(4) 0.012(3) 0.011(4)
F1 0.054(3) 0.059(3) 0.028(2) -0.003(3) -0.0064(18) 0.000(3)
F2 0.077(4) 0.042(3) 0.045(3) 0.008(2) 0.034(3) 0.021(3)
F3 0.067(3) 0.036(2) 0.048(3) 0.012(2) 0.035(3) 0.001(2)
O3 0.071(4) 0.031(3) 0.052(4) 0.011(3) 0.026(3) 0.009(3)
O4 0.029(3) 0.102(5) 0.028(3) 0.004(4) 0.001(2) 0.000(4)
S2 0.0278(8) 0.0305(8) 0.0215(7) 0.0032(9) 0.0064(6) 0.0036(10)

loop_
_atom_type_symbol
_atom_type_description
_atom_type_scat_dispersion_real
_atom_type_scat_dispersion_imag
_atom_type_scat_source
C C 0.0033 0.0016 'International Tables Vol C Tables 4.2.6.8 and 6.1.1.4'
H H 0.0000 0.0000 'International Tables Vol C Tables 4.2.6.8 and 6.1.1.4'
B B 0.0013 0.0007 'International Tables Vol C Tables 4.2.6.8 and 6.1.1.4'
F F 0.0171 0.0103 'International Tables Vol C Tables 4.2.6.8 and 6.1.1.4'
Fe Fe 0.3463 0.8444 'International Tables Vol C Tables 4.2.6.8 and 6.1.1.4'
O O 0.0106 0.0060 'International Tables Vol C Tables 4.2.6.8 and 6.1.1.4'
S S 0.1246 0.1234 'International Tables Vol C Tables 4.2.6.8 and 6.1.1.4'

loop_
_geom_angle_atom_site_label_1
_geom_angle_atom_site_label_2
_geom_angle_atom_site_label_3
_geom_angle
_geom_angle_site_symmetry_1
_geom_angle_site_symmetry_3
_geom_angle_publ_flag
C4 C5 C3 105.6(7) . . ?
C4 C5 Fe1 69.2(4) . . ?
C3 C5 Fe1 68.5(4) . . ?
C4 C5 H5 127.2 . . ?
C3 C5 H5 127.2 . . ?
Fe1 C5 H5 126.6 . . ?
C23 C20 C19 119.5(7) . . ?
C23 C20 H20 120.2 . . ?
C19 C20 H20 120.2 . . ?
C19 C24 C21 120.8(8) . . ?
C19 C24 H24 119.6 . . ?
C21 C24 H24 119.6 . . ?
C2 C1 C4 105.6(6) . . ?
C2 C1 B1 127.7(6) . . ?
C4 C1 B1 126.6(6) . . ?
C2 C1 Fe1 68.8(4) . . ?
C4 C1 Fe1 69.9(4) . . ?
B1 C1 Fe1 128.2(5) . . ?
C3 C2 C1 109.1(6) . . ?
C3 C2 Fe1 70.5(4) . . ?
C1 C2 Fe1 71.2(4) . . ?
C3 C2 H2 125.5 . . ?
C1 C2 H2 125.5 . . ?
Fe1 C2 H2 124.4 . . ?
C2 C3 C5 109.1(6) . . ?
C2 C3 Fe1 69.7(4) . . ?
C5 C3 Fe1 71.8(4) . . ?
C2 C3 H3 125.5 . . ?
C5 C3 H3 125.5 . . ?
Fe1 C3 H3 124.6 . . ?
C5 C4 C1 110.7(7) . . ?
C5 C4 Fe1 71.4(4) . . ?
C1 C4 Fe1 70.4(4) . . ?
C5 C4 H4 124.7 . . ?
C1 C4 H4 124.7 . . ?
Fe1 C4 H4 125.2 . . ?
C10 C6 C7 106.6(7) . . ?
C10 C6 Fe1 70.3(5) . . ?
C7 C6 Fe1 68.8(5) . . ?
C10 C6 H6 126.7 . . ?
C7 C6 H6 126.7 . . ?
Fe1 C6 H6 125.8 . . ?
C6 C7 C8 108.6(7) . . ?
C6 C7 Fe1 71.1(4) . . ?
C8 C7 Fe1 71.0(4) . . ?
C6 C7 H7 125.7 . . ?
C8 C7 H7 125.7 . . ?
Fe1 C7 H7 123.8 . . ?
C9 C8 C7 107.1(7) . . ?
C9 C8 Fe1 70.9(4) . . ?
C7 C8 Fe1 68.8(4) . . ?
C9 C8 H8 126.4 . . ?
C7 C8 H8 126.4 . . ?
Fe1 C8 H8 125.5 . . ?
C8 C9 C10 108.8(8) . . ?
C8 C9 Fe1 70.0(4) . . ?
C10 C9 Fe1 70.1(5) . . ?
C8 C9 H9 125.6 . . ?
C10 C9 H9 125.6 . . ?
Fe1 C9 H9 125.8 . . ?
C9 C10 C6 109.0(8) . . ?
C9 C10 Fe1 70.7(5) . . ?
C6 C10 Fe1 70.2(5) . . ?
C9 C10 H10 125.5 . . ?
C6 C10 H10 125.5 . . ?
Fe1 C10 H10 125.1 . . ?
O2 C11 C19 110.9(5) . . ?
O2 C11 C12 105.4(5) . . ?
C19 C11 C12 113.3(5) . . ?
O2 C11 H11 109.1 . . ?
C19 C11 H11 109.1 . . ?
C12 C11 H11 109.1 . . ?
O1 C12 C13 110.7(5) . . ?
O1 C12 C11 103.6(5) . . ?
C13 C12 C11 112.9(5) . . ?
O1 C12 H12 109.8 . . ?
C13 C12 H12 109.8 . . ?
C11 C12 H12 109.8 . . ?
C18 C13 C14 118.5(7) . . ?
C18 C13 C12 121.0(6) . . ?
C14 C13 C12 120.5(6) . . ?
C13 C14 C15 119.5(8) . . ?
C13 C14 H14 120.2 . . ?
C15 C14 H14 120.2 . . ?
C16 C15 C14 119.0(8) . . ?
C16 C15 H15 120.5 . . ?
C14 C15 H15 120.5 . . ?
C17 C16 C15 121.4(8) . . ?
C17 C16 H16 119.3 . . ?
C15 C16 H16 119.3 . . ?
C16 C17 C18 118.7(8) . . ?
C16 C17 H17 120.6 . . ?
C18 C17 H17 120.6 . . ?
C13 C18 C17 122.9(8) . . ?
C13 C18 H18 118.6 . . ?
C17 C18 H18 118.6 . . ?
C24 C19 C20 119.4(7) . . ?
C24 C19 C11 119.9(7) . . ?
C20 C19 C11 120.7(7) . . ?
C22 C21 C24 119.7(8) . . ?
C22 C21 H21 120.2 . . ?
C24 C21 H21 120.2 . . ?
C23 C22 C21 119.3(8) . . ?
C23 C22 H22 120.4 . . ?
C21 C22 H22 120.4 . . ?
C20 C23 C22 121.2(8) . . ?
C20 C23 H23 119.4 . . ?
C22 C23 H23 119.4 . . ?
O1 B1 O2 114.8(6) . . ?
O1 B1 C1 123.9(6) . . ?
O2 B1 C1 121.3(6) . . ?
C7 Fe1 C2 108.8(3) . . ?
C7 Fe1 C8 40.2(4) . . ?
C2 Fe1 C8 122.6(3) . . ?
C7 Fe1 C3 121.3(4) . . ?
C2 Fe1 C3 39.7(3) . . ?
C8 Fe1 C3 105.5(3) . . ?
C7 Fe1 C6 40.1(4) . . ?
C2 Fe1 C6 125.5(3) . . ?
C8 Fe1 C6 67.3(4) . . ?
C3 Fe1 C6 158.3(4) . . ?
C7 Fe1 C10 66.4(4) . . ?
C2 Fe1 C10 161.7(3) . . ?
C8 Fe1 C10 66.2(3) . . ?
C3 Fe1 C10 158.2(3) . . ?
C6 Fe1 C10 39.5(4) . . ?
C7 Fe1 C9 66.3(3) . . ?
C2 Fe1 C9 157.1(3) . . ?
C8 Fe1 C9 39.1(3) . . ?
C3 Fe1 C9 121.8(3) . . ?
C6 Fe1 C9 66.4(3) . . ?
C10 Fe1 C9 39.2(3) . . ?
C7 Fe1 C4 163.4(4) . . ?
C2 Fe1 C4 66.0(3) . . ?
C8 Fe1 C4 156.2(3) . . ?
C3 Fe1 C4 65.8(3) . . ?
C6 Fe1 C4 128.6(3) . . ?
C10 Fe1 C4 113.1(3) . . ?
C9 Fe1 C4 124.7(3) . . ?
C7 Fe1 C1 126.2(3) . . ?
C2 Fe1 C1 39.9(3) . . ?
C8 Fe1 C1 159.9(3) . . ?
C3 Fe1 C1 67.1(3) . . ?
C6 Fe1 C1 112.3(3) . . ?
C10 Fe1 C1 127.3(3) . . ?
C9 Fe1 C1 160.7(3) . . ?
C4 Fe1 C1 39.7(3) . . ?
C7 Fe1 C5 155.3(4) . . ?
C2 Fe1 C5 66.9(3) . . ?
C8 Fe1 C5 119.7(4) . . ?
C3 Fe1 C5 39.7(3) . . ?
C6 Fe1 C5 161.8(4) . . ?
C10 Fe1 C5 125.1(3) . . ?
C9 Fe1 C5 107.6(3) . . ?
C4 Fe1 C5 39.4(3) . . ?
C1 Fe1 C5 67.3(3) . . ?
B1 O1 C12 108.6(5) . . ?
B1 O2 C11 107.6(5) . . ?
F3 C25 F1 107.2(6) . . ?
F3 C25 F2 107.3(6) . . ?
F1 C25 F2 107.6(6) . . ?
F3 C25 S2 111.3(5) . . ?
F1 C25 S2 112.2(5) . . ?
F2 C25 S2 111.0(5) . . ?
O3 S2 O4 114.8(4) . . ?
O3 S2 O5 114.7(4) . . ?
O4 S2 O5 115.3(4) . . ?
O3 S2 C25 103.4(4) . . ?
O4 S2 C25 102.9(3) . . ?
O5 S2 C25 103.5(3) . . ?

loop_
_geom_bond_atom_site_label_1
_geom_bond_atom_site_label_2
_geom_bond_distance
_geom_bond_site_symmetry_2
_geom_bond_publ_flag
C5 C4 1.420(11) . ?
C5 C3 1.424(11) . ?
C5 Fe1 2.120(7) . ?
C5 H5 0.9500 . ?
C20 C23 1.378(11) . ?
C20 C19 1.398(10) . ?
C20 H20 0.9500 . ?
C24 C19 1.371(11) . ?
C24 C21 1.396(12) . ?
C24 H24 0.9500 . ?
O5 S2 1.431(5) . ?
C1 C2 1.422(9) . ?
C1 C4 1.423(10) . ?
C1 B1 1.555(10) . ?
C1 Fe1 2.098(7) . ?
C2 C3 1.408(10) . ?
C2 Fe1 2.066(7) . ?
C2 H2 0.9500 . ?
C3 Fe1 2.076(7) . ?
C3 H3 0.9500 . ?
C4 Fe1 2.092(7) . ?
C4 H4 0.9500 . ?
C6 C10 1.404(13) . ?
C6 C7 1.415(14) . ?
C6 Fe1 2.078(8) . ?
C6 H6 0.9500 . ?
C7 C8 1.418(13) . ?
C7 Fe1 2.047(7) . ?
C7 H7 0.9500 . ?
C8 C9 1.392(11) . ?
C8 Fe1 2.076(7) . ?
C8 H8 0.9500 . ?
C9 C10 1.397(12) . ?
C9 Fe1 2.087(7) . ?
C9 H9 0.9500 . ?
C10 Fe1 2.079(8) . ?
C10 H10 0.9500 . ?
C11 O2 1.427(8) . ?
C11 C19 1.517(9) . ?
C11 C12 1.582(8) . ?
C11 H11 1.0000 . ?
C12 O1 1.445(7) . ?
C12 C13 1.518(8) . ?
C12 H12 1.0000 . ?
C13 C18 1.369(9) . ?
C13 C14 1.387(10) . ?
C14 C15 1.419(12) . ?
C14 H14 0.9500 . ?
C15 C16 1.382(14) . ?
C15 H15 0.9500 . ?
C16 C17 1.356(14) . ?
C16 H16 0.9500 . ?
C17 C18 1.379(10) . ?
C17 H17 0.9500 . ?
C18 H18 0.9500 . ?
C21 C22 1.385(12) . ?
C21 H21 0.9500 . ?
C22 C23 1.380(11) . ?
C22 H22 0.9500 . ?
C23 H23 0.9500 . ?
B1 O1 1.353(9) . ?
B1 O2 1.380(9) . ?
C25 F3 1.328(10) . ?
C25 F1 1.329(8) . ?
C25 F2 1.343(9) . ?
C25 S2 1.826(7) . ?
O3 S2 1.420(6) . ?
O4 S2 1.426(5) . ?

loop_
_geom_torsion_atom_site_label_1
_geom_torsion_atom_site_label_2
_geom_torsion_atom_site_label_3
_geom_torsion_atom_site_label_4
_geom_torsion
_geom_torsion_site_symmetry_1
_geom_torsion_site_symmetry_2
_geom_torsion_site_symmetry_3
_geom_torsion_site_symmetry_4
_geom_torsion_publ_flag
C4 C1 C2 C3 0.0(8) . . . . ?
B1 C1 C2 C3 -176.7(7) . . . . ?
Fe1 C1 C2 C3 60.6(5) . . . . ?
C4 C1 C2 Fe1 -60.6(5) . . . . ?
B1 C1 C2 Fe1 122.6(7) . . . . ?
C1 C2 C3 C5 0.3(8) . . . . ?
Fe1 C2 C3 C5 61.3(5) . . . . ?
C1 C2 C3 Fe1 -61.1(5) . . . . ?
C4 C5 C3 C2 -0.4(8) . . . . ?
Fe1 C5 C3 C2 -60.1(5) . . . . ?
C4 C5 C3 Fe1 59.7(5) . . . . ?
C3 C5 C4 C1 0.4(8) . . . . ?
Fe1 C5 C4 C1 59.6(5) . . . . ?
C3 C5 C4 Fe1 -59.2(5) . . . . ?
C2 C1 C4 C5 -0.3(8) . . . . ?
B1 C1 C4 C5 176.5(7) . . . . ?
Fe1 C1 C4 C5 -60.2(5) . . . . ?
C2 C1 C4 Fe1 59.9(4) . . . . ?
B1 C1 C4 Fe1 -123.3(7) . . . . ?
C10 C6 C7 C8 -1.0(9) . . . . ?
Fe1 C6 C7 C8 -61.4(6) . . . . ?
C10 C6 C7 Fe1 60.4(6) . . . . ?
C6 C7 C8 C9 0.7(9) . . . . ?
Fe1 C7 C8 C9 -60.8(5) . . . . ?
C6 C7 C8 Fe1 61.5(6) . . . . ?
C7 C8 C9 C10 -0.1(9) . . . . ?
Fe1 C8 C9 C10 -59.6(6) . . . . ?
C7 C8 C9 Fe1 59.5(5) . . . . ?
C8 C9 C10 C6 -0.5(9) . . . . ?
Fe1 C9 C10 C6 -60.1(6) . . . . ?
C8 C9 C10 Fe1 59.6(5) . . . . ?
C7 C6 C10 C9 0.9(9) . . . . ?
Fe1 C6 C10 C9 60.4(6) . . . . ?
C7 C6 C10 Fe1 -59.5(6) . . . . ?
O2 C11 C12 O1 1.5(6) . . . . ?
C19 C11 C12 O1 -119.9(6) . . . . ?
O2 C11 C12 C13 -118.3(6) . . . . ?
C19 C11 C12 C13 120.3(6) . . . . ?
O1 C12 C13 C18 -44.7(8) . . . . ?
C11 C12 C13 C18 70.9(8) . . . . ?
O1 C12 C13 C14 136.5(6) . . . . ?
C11 C12 C13 C14 -107.9(7) . . . . ?
C18 C13 C14 C15 0.3(11) . . . . ?
C12 C13 C14 C15 179.1(7) . . . . ?
C13 C14 C15 C16 1.8(12) . . . . ?
C14 C15 C16 C17 -3.1(13) . . . . ?
C15 C16 C17 C18 2.3(13) . . . . ?
C14 C13 C18 C17 -1.2(10) . . . . ?
C12 C13 C18 C17 180.0(6) . . . . ?
C16 C17 C18 C13 -0.1(11) . . . . ?
C21 C24 C19 C20 1.0(10) . . . . ?
C21 C24 C19 C11 179.4(7) . . . . ?
C23 C20 C19 C24 0.1(10) . . . . ?
C23 C20 C19 C11 -178.2(7) . . . . ?
O2 C11 C19 C24 148.5(6) . . . . ?
C12 C11 C19 C24 -93.2(7) . . . . ?
O2 C11 C19 C20 -33.2(8) . . . . ?
C12 C11 C19 C20 85.1(7) . . . . ?
C19 C24 C21 C22 -2.1(12) . . . . ?
C24 C21 C22 C23 2.0(13) . . . . ?
C19 C20 C23 C22 -0.2(13) . . . . ?
C21 C22 C23 C20 -0.9(14) . . . . ?
C2 C1 B1 O1 -16.0(11) . . . . ?
C4 C1 B1 O1 168.0(7) . . . . ?
Fe1 C1 B1 O1 75.6(9) . . . . ?
C2 C1 B1 O2 162.5(6) . . . . ?
C4 C1 B1 O2 -13.5(11) . . . . ?
Fe1 C1 B1 O2 -105.9(7) . . . . ?
C6 C7 Fe1 C2 123.2(5) . . . . ?
C8 C7 Fe1 C2 -118.5(5) . . . . ?
C6 C7 Fe1 C8 -118.3(8) . . . . ?
C6 C7 Fe1 C3 165.1(5) . . . . ?
C8 C7 Fe1 C3 -76.6(6) . . . . ?
C8 C7 Fe1 C6 118.3(8) . . . . ?
C6 C7 Fe1 C10 -37.9(5) . . . . ?
C8 C7 Fe1 C10 80.4(5) . . . . ?
C6 C7 Fe1 C9 -80.9(5) . . . . ?
C8 C7 Fe1 C9 37.4(5) . . . . ?
C6 C7 Fe1 C4 54.1(14) . . . . ?
C8 C7 Fe1 C4 172.4(10) . . . . ?
C6 C7 Fe1 C1 82.1(6) . . . . ?
C8 C7 Fe1 C1 -159.6(4) . . . . ?
C6 C7 Fe1 C5 -161.4(7) . . . . ?
C8 C7 Fe1 C5 -43.1(10) . . . . ?
C3 C2 Fe1 C7 116.6(5) . . . . ?
C1 C2 Fe1 C7 -124.3(5) . . . . ?
C3 C2 Fe1 C8 74.2(5) . . . . ?
C1 C2 Fe1 C8 -166.6(4) . . . . ?
C1 C2 Fe1 C3 119.1(6) . . . . ?
C3 C2 Fe1 C6 158.1(5) . . . . ?
C1 C2 Fe1 C6 -82.8(5) . . . . ?
C3 C2 Fe1 C10 -171.8(9) . . . . ?
C1 C2 Fe1 C10 -52.6(11) . . . . ?
C3 C2 Fe1 C9 43.0(9) . . . . ?
C1 C2 Fe1 C9 162.1(7) . . . . ?
C3 C2 Fe1 C4 -80.4(5) . . . . ?
C1 C2 Fe1 C4 38.7(4) . . . . ?
C3 C2 Fe1 C1 -119.1(6) . . . . ?
C3 C2 Fe1 C5 -37.3(4) . . . . ?
C1 C2 Fe1 C5 81.8(4) . . . . ?
C9 C8 Fe1 C7 118.0(7) . . . . ?
C9 C8 Fe1 C2 -161.4(4) . . . . ?
C7 C8 Fe1 C2 80.7(6) . . . . ?
C9 C8 Fe1 C3 -121.7(5) . . . . ?
C7 C8 Fe1 C3 120.4(5) . . . . ?
C9 C8 Fe1 C6 80.0(5) . . . . ?
C7 C8 Fe1 C6 -38.0(6) . . . . ?
C9 C8 Fe1 C10 36.9(5) . . . . ?
C7 C8 Fe1 C10 -81.1(6) . . . . ?
C7 C8 Fe1 C9 -118.0(7) . . . . ?
C9 C8 Fe1 C4 -56.6(9) . . . . ?
C7 C8 Fe1 C4 -174.6(7) . . . . ?
C9 C8 Fe1 C1 173.0(8) . . . . ?
C7 C8 Fe1 C1 55.1(11) . . . . ?
C9 C8 Fe1 C5 -81.3(5) . . . . ?
C7 C8 Fe1 C5 160.8(5) . . . . ?
C2 C3 Fe1 C7 -82.0(5) . . . . ?
C5 C3 Fe1 C7 158.8(5) . . . . ?
C5 C3 Fe1 C2 -119.2(6) . . . . ?
C2 C3 Fe1 C8 -122.7(5) . . . . ?
C5 C3 Fe1 C8 118.1(5) . . . . ?
C2 C3 Fe1 C6 -55.4(10) . . . . ?
C5 C3 Fe1 C6 -174.6(8) . . . . ?
C2 C3 Fe1 C10 173.1(8) . . . . ?
C5 C3 Fe1 C10 53.9(10) . . . . ?
C2 C3 Fe1 C9 -161.8(4) . . . . ?
C5 C3 Fe1 C9 79.0(5) . . . . ?
C2 C3 Fe1 C4 81.0(5) . . . . ?
C5 C3 Fe1 C4 -38.2(5) . . . . ?
C2 C3 Fe1 C1 37.5(4) . . . . ?
C5 C3 Fe1 C1 -81.7(5) . . . . ?
C2 C3 Fe1 C5 119.2(6) . . . . ?
C10 C6 Fe1 C7 -117.7(7) . . . . ?
C10 C6 Fe1 C2 165.7(4) . . . . ?
C7 C6 Fe1 C2 -76.7(6) . . . . ?
C10 C6 Fe1 C8 -79.6(5) . . . . ?
C7 C6 Fe1 C8 38.1(5) . . . . ?
C10 C6 Fe1 C3 -154.1(8) . . . . ?
C7 C6 Fe1 C3 -36.4(11) . . . . ?
C7 C6 Fe1 C10 117.7(7) . . . . ?
C10 C6 Fe1 C9 -36.9(5) . . . . ?
C7 C6 Fe1 C9 80.7(5) . . . . ?
C10 C6 Fe1 C4 79.6(6) . . . . ?
C7 C6 Fe1 C4 -162.7(5) . . . . ?
C10 C6 Fe1 C1 122.2(5) . . . . ?
C7 C6 Fe1 C1 -120.2(5) . . . . ?
C10 C6 Fe1 C5 37.0(13) . . . . ?
C7 C6 Fe1 C5 154.7(10) . . . . ?
C9 C10 Fe1 C7 -80.9(6) . . . . ?
C6 C10 Fe1 C7 38.5(5) . . . . ?
C9 C10 Fe1 C2 -159.5(8) . . . . ?
C6 C10 Fe1 C2 -40.1(12) . . . . ?
C9 C10 Fe1 C8 -36.8(5) . . . . ?
C6 C10 Fe1 C8 82.7(6) . . . . ?
C9 C10 Fe1 C3 34.8(11) . . . . ?
C6 C10 Fe1 C3 154.2(8) . . . . ?
C9 C10 Fe1 C6 -119.4(7) . . . . ?
C6 C10 Fe1 C9 119.4(7) . . . . ?
C9 C10 Fe1 C4 117.2(5) . . . . ?
C6 C10 Fe1 C4 -123.4(5) . . . . ?
C9 C10 Fe1 C1 160.6(4) . . . . ?
C6 C10 Fe1 C1 -80.0(6) . . . . ?
C9 C10 Fe1 C5 73.9(6) . . . . ?
C6 C10 Fe1 C5 -166.7(5) . . . . ?
C8 C9 Fe1 C7 -38.5(6) . . . . ?
C10 C9 Fe1 C7 81.2(6) . . . . ?
C8 C9 Fe1 C2 43.9(9) . . . . ?
C10 C9 Fe1 C2 163.6(7) . . . . ?
C10 C9 Fe1 C8 119.7(7) . . . . ?
C8 C9 Fe1 C3 74.7(6) . . . . ?
C10 C9 Fe1 C3 -165.6(5) . . . . ?
C8 C9 Fe1 C6 -82.5(6) . . . . ?
C10 C9 Fe1 C6 37.2(5) . . . . ?
C8 C9 Fe1 C10 -119.7(7) . . . . ?
C8 C9 Fe1 C4 155.8(5) . . . . ?
C10 C9 Fe1 C4 -84.5(6) . . . . ?
C8 C9 Fe1 C1 -172.8(8) . . . . ?
C10 C9 Fe1 C1 -53.1(11) . . . . ?
C8 C9 Fe1 C5 115.8(5) . . . . ?
C10 C9 Fe1 C5 -124.5(5) . . . . ?
C5 C4 Fe1 C7 157.5(11) . . . . ?
C1 C4 Fe1 C7 36.5(14) . . . . ?
C5 C4 Fe1 C2 82.2(5) . . . . ?
C1 C4 Fe1 C2 -38.9(4) . . . . ?
C5 C4 Fe1 C8 -34.8(10) . . . . ?
C1 C4 Fe1 C8 -155.8(7) . . . . ?
C5 C4 Fe1 C3 38.5(5) . . . . ?
C1 C4 Fe1 C3 -82.6(5) . . . . ?
C5 C4 Fe1 C6 -160.6(5) . . . . ?
C1 C4 Fe1 C6 78.4(6) . . . . ?
C5 C4 Fe1 C10 -117.7(5) . . . . ?
C1 C4 Fe1 C10 121.2(4) . . . . ?
C5 C4 Fe1 C9 -74.6(5) . . . . ?
C1 C4 Fe1 C9 164.3(4) . . . . ?
C5 C4 Fe1 C1 121.1(7) . . . . ?
C1 C4 Fe1 C5 -121.1(7) . . . . ?
C2 C1 Fe1 C7 75.5(6) . . . . ?
C4 C1 Fe1 C7 -167.8(5) . . . . ?
B1 C1 Fe1 C7 -46.5(8) . . . . ?
C4 C1 Fe1 C2 116.6(6) . . . . ?
B1 C1 Fe1 C2 -122.0(7) . . . . ?
C2 C1 Fe1 C8 34.5(11) . . . . ?
C4 C1 Fe1 C8 151.2(9) . . . . ?
B1 C1 Fe1 C8 -87.4(11) . . . . ?
C2 C1 Fe1 C3 -37.3(4) . . . . ?
C4 C1 Fe1 C3 79.3(4) . . . . ?
B1 C1 Fe1 C3 -159.3(7) . . . . ?
C2 C1 Fe1 C6 119.2(5) . . . . ?
C4 C1 Fe1 C6 -124.2(5) . . . . ?
B1 C1 Fe1 C6 -2.8(7) . . . . ?
C2 C1 Fe1 C10 161.8(4) . . . . ?
C4 C1 Fe1 C10 -81.6(5) . . . . ?
B1 C1 Fe1 C10 39.8(7) . . . . ?
C2 C1 Fe1 C9 -158.8(8) . . . . ?
C4 C1 Fe1 C9 -42.2(10) . . . . ?
B1 C1 Fe1 C9 79.2(11) . . . . ?
C2 C1 Fe1 C4 -116.6(6) . . . . ?
B1 C1 Fe1 C4 121.4(8) . . . . ?
C2 C1 Fe1 C5 -80.5(4) . . . . ?
C4 C1 Fe1 C5 36.1(4) . . . . ?
B1 C1 Fe1 C5 157.5(7) . . . . ?
C4 C5 Fe1 C7 -164.8(7) . . . . ?
C3 C5 Fe1 C7 -47.6(10) . . . . ?
C4 C5 Fe1 C2 -79.9(5) . . . . ?
C3 C5 Fe1 C2 37.4(5) . . . . ?
C4 C5 Fe1 C8 164.6(5) . . . . ?
C3 C5 Fe1 C8 -78.1(6) . . . . ?
C4 C5 Fe1 C3 -117.3(7) . . . . ?
C4 C5 Fe1 C6 56.3(13) . . . . ?
C3 C5 Fe1 C6 173.6(10) . . . . ?
C4 C5 Fe1 C10 84.3(6) . . . . ?
C3 C5 Fe1 C10 -158.5(5) . . . . ?
C4 C5 Fe1 C9 123.8(5) . . . . ?
C3 C5 Fe1 C9 -118.9(5) . . . . ?
C3 C5 Fe1 C4 117.3(7) . . . . ?
C4 C5 Fe1 C1 -36.4(5) . . . . ?
C3 C5 Fe1 C1 80.9(5) . . . . ?
O2 B1 O1 C12 0.0(8) . . . . ?
C1 B1 O1 C12 178.6(6) . . . . ?
C13 C12 O1 B1 120.4(6) . . . . ?
C11 C12 O1 B1 -0.9(7) . . . . ?
O1 B1 O2 C11 1.0(8) . . . . ?
C1 B1 O2 C11 -177.6(6) . . . . ?
C19 C11 O2 B1 121.4(6) . . . . ?
C12 C11 O2 B1 -1.5(7) . . . . ?
F3 C25 S2 O3 179.7(5) . . . . ?
F1 C25 S2 O3 -60.2(7) . . . . ?
F2 C25 S2 O3 60.2(7) . . . . ?
F3 C25 S2 O4 59.9(6) . . . . ?
F1 C25 S2 O4 -180.0(6) . . . . ?
F2 C25 S2 O4 -59.5(7) . . . . ?
F3 C25 S2 O5 -60.4(5) . . . . ?
F1 C25 S2 O5 59.7(7) . . . . ?
F2 C25 S2 O5 -179.8(5) . . . . ?
